data_4348785
loop_
_publ_author_name
'Smiles, Danil E.'
'Wu, Guang'
'Hayton, Trevor W.'

_publ_section_title
;
 Synthesis, Electrochemistry, and Reactivity of the Actinide Trisulfides
 [K(18-crown-6)][An(\h(3)-S3)(NR2)3] (An = U, Th; R = SiMe3).
;
_journal_issue 18
_journal_name_full 'Inorganic chemistry'
_journal_page_first 9150
_journal_page_last 9153
_journal_paper_doi 10.1021/acs.inorgchem.6b01618
_journal_volume 55
_journal_year 2016
_chemical_formula_sum 'C36 H88 F6 K N3 O13 S2 Si6 Th'
_chemical_formula_weight 1388.89
_space_group_IT_number 2
_space_group_name_Hall '-P 1'
_space_group_name_H-M_alt 'P -1'
_symmetry_cell_setting triclinic
_symmetry_space_group_name_H-M 'P -1'
_atom_sites_solution_hydrogens geom
_atom_sites_solution_primary direct
_atom_sites_solution_secondary difmap
_audit_creation_method SHELXL-97
_cell_angle_alpha 102.032(5)
_cell_angle_beta 109.232(5)
_cell_angle_gamma 96.868(5)
_cell_formula_units_Z 2
_cell_length_a 13.365(5)
_cell_length_b 14.225(5)
_cell_length_c 18.947(6)
_cell_measurement_reflns_used 1971
_cell_measurement_temperature 100(2)
_cell_measurement_theta_max 27.75
_cell_measurement_theta_min 16.64
_cell_volume 3257(2)
_computing_structure_refinement 'SHELXL-97 (Sheldrick, 2008)'
_computing_structure_solution 'SHELXS-97 (Sheldrick, 2008)'
_diffrn_ambient_temperature 100(2)
_diffrn_measured_fraction_theta_full 0.978
_diffrn_measured_fraction_theta_max 0.978
_diffrn_measurement_device_type 'Bruker KAPPA APEX II'
_diffrn_radiation_monochromator graphite
_diffrn_radiation_source 'fine-focus sealed tube'
_diffrn_radiation_type MoK\a
_diffrn_radiation_wavelength 0.71073
_diffrn_reflns_av_R_equivalents 0.0608
_diffrn_reflns_av_sigmaI/netI 0.0924
_diffrn_reflns_limit_h_max 17
_diffrn_reflns_limit_h_min -17
_diffrn_reflns_limit_k_max 18
_diffrn_reflns_limit_k_min -18
_diffrn_reflns_limit_l_max 24
_diffrn_reflns_limit_l_min -20
_diffrn_reflns_number 28627
_diffrn_reflns_theta_full 27.13
_diffrn_reflns_theta_max 27.13
_diffrn_reflns_theta_min 1.18
_exptl_absorpt_coefficient_mu 2.594
_exptl_absorpt_correction_T_max 0.7437
_exptl_absorpt_correction_T_min 0.6465
_exptl_absorpt_correction_type multi-scan
_exptl_absorpt_process_details SADABS
_exptl_crystal_colour colorless
_exptl_crystal_density_diffrn 1.416
_exptl_crystal_density_method 'not measured'
_exptl_crystal_description plate
_exptl_crystal_F_000 1416
_exptl_crystal_size_max 0.2
_exptl_crystal_size_mid 0.1
_exptl_crystal_size_min 0.05
_refine_diff_density_max 12.366
_refine_diff_density_min -4.581
_refine_diff_density_rms 0.343
_refine_ls_extinction_method none
_refine_ls_goodness_of_fit_ref 1.086
_refine_ls_hydrogen_treatment mixed
_refine_ls_matrix_type full
_refine_ls_number_parameters 611
_refine_ls_number_reflns 14089
_refine_ls_number_restraints 0
_refine_ls_restrained_S_all 1.086
_refine_ls_R_factor_all 0.1559
_refine_ls_R_factor_gt 0.1166
_refine_ls_shift/su_max 0.002
_refine_ls_shift/su_mean 0.000
_refine_ls_structure_factor_coef Fsqd
_refine_ls_weighting_details 'calc w=1/[\s^2^(Fo^2^)+(0.0532P)^2^+233.9080P] where P=(Fo^2^+2Fc^2^)/3'
_refine_ls_weighting_scheme calc
_refine_ls_wR_factor_gt 0.2749
_refine_ls_wR_factor_ref 0.3035
_reflns_number_gt 10684
_reflns_number_total 14089
_reflns_threshold_expression >2sigma(I)
_cod_data_source_file ic6b01618_si_001.cif
_cod_data_source_block complex_4
_cod_depositor_comments
;
The following automatic conversions were performed:

data item '_symmetry_cell_setting' value 'Triclinic' was changed to
'triclinic' in accordance with the
/home/saulius/struct/COD-crude-data/automatic-downloads/DataCite-retrospective/ACS/depositions/lib/dictionaries/cif_core.dic
dictionary named 'cif_core.dic' version 2.4.2 last updated on
2011-04-26.

Automatic conversion script
Id: cif_fix_values 6909 2019-04-08 15:41:33Z antanas 
;
_cod_original_cell_volume 3256.5(19)
_cod_original_sg_symbol_H-M P-1
_cod_database_code 4348785

loop_
_symmetry_equiv_pos_as_xyz
'x, y, z'
'-x, -y, -z'

loop_
_atom_site_label
_atom_site_type_symbol
_atom_site_fract_x
_atom_site_fract_y
_atom_site_fract_z
_atom_site_U_iso_or_equiv
_atom_site_adp_type
_atom_site_occupancy
_atom_site_symmetry_multiplicity
_atom_site_calc_flag
_atom_site_refinement_flags
Th1 Th 0.61108(5) 0.23562(4) 0.79939(3) 0.02365(18) Uani 1 1 d .
K2 K 1.0000 0.0000 1.0000 0.0223(9) Uani 1 2 d S
K1 K 0.5000 0.5000 0.5000 0.0236(10) Uani 1 2 d S
S2 S 0.6879(3) -0.0043(2) 0.8409(2) 0.0234(8) Uani 1 1 d .
S1 S 0.6301(4) 0.4633(3) 0.7207(2) 0.0267(8) Uani 1 1 d .
Si5 Si 0.6058(4) 0.2511(3) 0.9866(3) 0.0242(9) Uani 1 1 d .
Si4 Si 0.8666(4) 0.2181(3) 0.7821(3) 0.0245(9) Uani 1 1 d .
Si2 Si 0.3520(4) 0.0695(3) 0.6786(3) 0.0256(9) Uani 1 1 d .
Si3 Si 0.6791(4) 0.1689(3) 0.6322(3) 0.0261(9) Uani 1 1 d .
Si6 Si 0.7647(4) 0.4149(3) 0.9827(3) 0.0255(9) Uani 1 1 d .
Si1 Si 0.3476(4) 0.2775(3) 0.7447(3) 0.0274(10) Uani 1 1 d .
F1 F 0.6158(9) 0.6479(7) 0.7565(6) 0.038(2) Uani 1 1 d .
F2 F 0.4738(9) 0.5469(7) 0.7447(6) 0.036(2) Uani 1 1 d .
O1 O 0.6346(9) 0.0810(7) 0.8321(6) 0.0237(16) Uani 1 1 d .
O2 O 0.7809(11) 0.0164(8) 0.9096(7) 0.035(2) Uani 1 1 d .
F6 F 0.6193(9) -0.1707(7) 0.8638(7) 0.041(3) Uani 1 1 d .
O12 O 1.0849(9) 0.0223(8) 0.8878(6) 0.026(2) Uani 1 1 d .
O9 O 0.2797(10) 0.4154(8) 0.4589(7) 0.034(3) Uani 1 1 d .
F4 F 0.4942(9) -0.1132(8) 0.7947(7) 0.045(3) Uani 1 1 d .
F3 F 0.6190(9) 0.5741(7) 0.8465(6) 0.038(2) Uani 1 1 d .
F5 F 0.5650(10) -0.0485(7) 0.9182(7) 0.042(3) Uani 1 1 d .
O5 O 0.5650(11) 0.4458(8) 0.6405(7) 0.035(2) Uani 1 1 d .
O10 O 1.0334(10) 0.1660(8) 1.1254(7) 0.032(3) Uani 1 1 d .
O11 O 1.1487(10) 0.1686(8) 1.0256(7) 0.031(3) Uani 1 1 d .
O3 O 0.6993(11) -0.0554(8) 0.7711(7) 0.036(3) Uani 1 1 d .
O7 O 0.5867(11) 0.6860(8) 0.6029(7) 0.035(3) Uani 1 1 d .
O4 O 0.6016(9) 0.3849(7) 0.7555(6) 0.0237(16) Uani 1 1 d .
O8 O 0.3622(11) 0.6187(8) 0.5376(7) 0.037(3) Uani 1 1 d .
O6 O 0.7444(11) 0.4995(9) 0.7435(8) 0.038(3) Uani 1 1 d .
N3 N 0.6630(12) 0.3066(9) 0.9322(7) 0.026(3) Uani 1 1 d .
N1 N 0.4230(10) 0.1862(9) 0.7358(7) 0.022(3) Uani 1 1 d .
N2 N 0.7291(10) 0.2070(9) 0.7343(7) 0.023(3) Uani 1 1 d .
C32 C 1.0250(14) 0.1354(12) 1.1914(9) 0.030(4) Uani 1 1 d .
H32A H 1.0299 0.1932 1.2328 0.036 Uiso 1 1 calc R
H32B H 1.0846 0.1019 1.2121 0.036 Uiso 1 1 calc R
C29 C 1.1819(15) 0.1814(11) 0.9650(11) 0.030(4) Uani 1 1 d .
H29A H 1.2529 0.2273 0.9862 0.036 Uiso 1 1 calc R
H29B H 1.1289 0.2102 0.9301 0.036 Uiso 1 1 calc R
C15 C 0.6950(14) 0.1794(12) 1.0423(9) 0.029(4) Uani 1 1 d .
H15A H 0.7198 0.1353 1.0074 0.043 Uiso 1 1 calc R
H15B H 0.6544 0.1407 1.0649 0.043 Uiso 1 1 calc R
H15C H 0.7578 0.2246 1.0838 0.043 Uiso 1 1 calc R
C31 C 1.1332(17) 0.2366(11) 1.1469(10) 0.036(4) Uani 1 1 d .
H31A H 1.1960 0.2093 1.1725 0.044 Uiso 1 1 calc R
H31B H 1.1333 0.2976 1.1834 0.044 Uiso 1 1 calc R
C19 C 0.5803(14) 0.5623(11) 0.7693(10) 0.028(2) Uani 1 1 d .
C22 C 0.5173(16) 0.7509(11) 0.6089(10) 0.033(4) Uani 1 1 d .
H22A H 0.5027 0.7817 0.5653 0.039 Uiso 1 1 calc R
H22B H 0.5523 0.8035 0.6579 0.039 Uiso 1 1 calc R
C18 C 0.8387(16) 0.4541(13) 0.9198(11) 0.035(4) Uani 1 1 d .
H18A H 0.8855 0.4082 0.9117 0.052 Uiso 1 1 calc R
H18B H 0.8829 0.5203 0.9457 0.052 Uiso 1 1 calc R
H18C H 0.7858 0.4540 0.8696 0.052 Uiso 1 1 calc R
C30 C 1.1405(15) 0.2583(12) 1.0747(10) 0.033(4) Uani 1 1 d .
H30A H 1.0754 0.2816 1.0473 0.039 Uiso 1 1 calc R
H30B H 1.2050 0.3102 1.0878 0.039 Uiso 1 1 calc R
C6 C 0.4436(14) -0.0075(11) 0.6471(10) 0.030(4) Uani 1 1 d .
H6A H 0.4754 0.0239 0.6159 0.045 Uiso 1 1 calc R
H6B H 0.4014 -0.0731 0.6161 0.045 Uiso 1 1 calc R
H6C H 0.5014 -0.0132 0.6930 0.045 Uiso 1 1 calc R
C12 C 0.8961(14) 0.2249(14) 0.8868(11) 0.035(4) Uani 1 1 d .
H12A H 0.8341 0.2406 0.9002 0.052 Uiso 1 1 calc R
H12B H 0.9604 0.2761 0.9187 0.052 Uiso 1 1 calc R
H12C H 0.9091 0.1615 0.8962 0.052 Uiso 1 1 calc R
C23 C 0.4121(16) 0.6970(11) 0.6077(10) 0.034(4) Uani 1 1 d .
H23A H 0.4261 0.6697 0.6532 0.041 Uiso 1 1 calc R
H23B H 0.3628 0.7431 0.6105 0.041 Uiso 1 1 calc R
C3 C 0.3143(14) 0.3300(14) 0.6589(10) 0.035(4) Uani 1 1 d .
H3A H 0.3804 0.3491 0.6492 0.052 Uiso 1 1 calc R
H3B H 0.2829 0.3878 0.6693 0.052 Uiso 1 1 calc R
H3C H 0.2621 0.2806 0.6132 0.052 Uiso 1 1 calc R
C17 C 0.8699(16) 0.3983(12) 1.0695(9) 0.035(4) Uani 1 1 d .
H17A H 0.8411 0.3997 1.1109 0.052 Uiso 1 1 calc R
H17B H 0.9336 0.4514 1.0872 0.052 Uiso 1 1 calc R
H17C H 0.8906 0.3350 1.0562 0.052 Uiso 1 1 calc R
C7 C 0.5392(14) 0.1979(12) 0.5911(9) 0.029(4) Uani 1 1 d .
H7A H 0.4970 0.1832 0.6224 0.043 Uiso 1 1 calc R
H7B H 0.5021 0.1578 0.5375 0.043 Uiso 1 1 calc R
H7C H 0.5466 0.2676 0.5921 0.043 Uiso 1 1 calc R
C10 C 0.9475(15) 0.3328(13) 0.7778(12) 0.037(4) Uani 1 1 d .
H10A H 0.9621 0.3201 0.7296 0.056 Uiso 1 1 calc R
H10B H 1.0161 0.3528 0.8223 0.056 Uiso 1 1 calc R
H10C H 0.9064 0.3854 0.7792 0.056 Uiso 1 1 calc R
C9 C 0.6744(17) 0.0332(12) 0.5945(10) 0.036(4) Uani 1 1 d .
H9A H 0.7425 0.0247 0.5875 0.054 Uiso 1 1 calc R
H9B H 0.6141 0.0066 0.5446 0.054 Uiso 1 1 calc R
H9C H 0.6641 -0.0018 0.6318 0.054 Uiso 1 1 calc R
C16 C 0.7088(17) 0.5249(12) 1.0159(11) 0.039(4) Uani 1 1 d .
H16A H 0.6389 0.5232 0.9764 0.058 Uiso 1 1 calc R
H16B H 0.7596 0.5853 1.0239 0.058 Uiso 1 1 calc R
H16C H 0.6990 0.5231 1.0647 0.058 Uiso 1 1 calc R
C2 C 0.4223(15) 0.3796(12) 0.8361(10) 0.032(4) Uani 1 1 d .
H2A H 0.4034 0.3645 0.8788 0.048 Uiso 1 1 calc R
H2B H 0.4018 0.4415 0.8280 0.048 Uiso 1 1 calc R
H2C H 0.5005 0.3857 0.8489 0.048 Uiso 1 1 calc R
C21 C 0.6867(16) 0.7349(12) 0.6049(12) 0.038(4) Uani 1 1 d .
H21A H 0.7184 0.7924 0.6506 0.046 Uiso 1 1 calc R
H21B H 0.6757 0.7581 0.5576 0.046 Uiso 1 1 calc R
C25 C 0.2146(18) 0.4889(15) 0.4563(14) 0.052(6) Uani 1 1 d .
H25A H 0.1389 0.4589 0.4464 0.062 Uiso 1 1 calc R
H25B H 0.2151 0.5199 0.4142 0.062 Uiso 1 1 calc R
C26 C 0.2381(14) 0.3374(13) 0.3908(11) 0.036(4) Uani 1 1 d .
H26A H 0.2311 0.3635 0.3452 0.043 Uiso 1 1 calc R
H26B H 0.1653 0.3037 0.3846 0.043 Uiso 1 1 calc R
C11 C 0.9237(16) 0.1142(13) 0.7422(11) 0.038(4) Uani 1 1 d .
H11A H 0.8874 0.0525 0.7461 0.057 Uiso 1 1 calc R
H11B H 1.0015 0.1256 0.7720 0.057 Uiso 1 1 calc R
H11C H 0.9120 0.1103 0.6878 0.057 Uiso 1 1 calc R
C28 C 1.1907(15) 0.0864(13) 0.9207(11) 0.035(4) Uani 1 1 d .
H28A H 1.2431 0.0567 0.9553 0.042 Uiso 1 1 calc R
H28B H 1.2166 0.0960 0.8789 0.042 Uiso 1 1 calc R
C5 C 0.2818(15) 0.0006(15) 0.7311(12) 0.039(4) Uani 1 1 d .
H5A H 0.3328 0.0064 0.7834 0.059 Uiso 1 1 calc R
H5B H 0.2568 -0.0688 0.7023 0.059 Uiso 1 1 calc R
H5C H 0.2197 0.0289 0.7346 0.059 Uiso 1 1 calc R
C8 C 0.7646(15) 0.2352(15) 0.5898(11) 0.038(4) Uani 1 1 d .
H8A H 0.7614 0.3050 0.6014 0.057 Uiso 1 1 calc R
H8B H 0.7374 0.2074 0.5336 0.057 Uiso 1 1 calc R
H8C H 0.8397 0.2281 0.6124 0.057 Uiso 1 1 calc R
C14 C 0.5727(18) 0.3410(15) 1.0613(12) 0.043(5) Uani 1 1 d .
H14A H 0.6393 0.3867 1.0977 0.065 Uiso 1 1 calc R
H14B H 0.5402 0.3047 1.0897 0.065 Uiso 1 1 calc R
H14C H 0.5216 0.3778 1.0350 0.065 Uiso 1 1 calc R
C27 C 1.0838(14) -0.0655(13) 0.8352(11) 0.033(4) Uani 1 1 d .
H27A H 1.1427 -0.0971 0.8608 0.040 Uiso 1 1 calc R
H27B H 1.0962 -0.0500 0.7898 0.040 Uiso 1 1 calc R
C4 C 0.2465(16) 0.0745(14) 0.5873(11) 0.039(4) Uani 1 1 d .
H4A H 0.1883 0.1020 0.5991 0.059 Uiso 1 1 calc R
H4B H 0.2170 0.0081 0.5527 0.059 Uiso 1 1 calc R
H4C H 0.2787 0.1160 0.5619 0.059 Uiso 1 1 calc R
C13 C 0.4737(16) 0.1665(15) 0.9236(11) 0.041(4) Uani 1 1 d .
H13A H 0.4220 0.2044 0.8996 0.061 Uiso 1 1 calc R
H13B H 0.4453 0.1325 0.9552 0.061 Uiso 1 1 calc R
H13C H 0.4846 0.1181 0.8831 0.061 Uiso 1 1 calc R
C20 C 0.5864(14) -0.0881(11) 0.8563(10) 0.028(2) Uani 1 1 d .
C24 C 0.2617(17) 0.5640(16) 0.5329(15) 0.053(6) Uani 1 1 d .
H24A H 0.2113 0.6085 0.5375 0.063 Uiso 1 1 calc R
H24B H 0.2743 0.5314 0.5755 0.063 Uiso 1 1 calc R
C1 C 0.2182(16) 0.2373(15) 0.7570(14) 0.045(5) Uani 1 1 d .
H1A H 0.1715 0.1840 0.7118 0.068 Uiso 1 1 calc R
H1B H 0.1816 0.2927 0.7618 0.068 Uiso 1 1 calc R
H1C H 0.2332 0.2138 0.8038 0.068 Uiso 1 1 calc R
O14 O 0.964(3) 0.756(2) 0.5184(18) 0.052(7) Uiso 0.50 1 d P
C41 C 0.946(3) 0.218(2) 0.3468(18) 0.026(6) Uiso 0.50 1 d P
C33 C 0.840(5) 0.270(5) 0.293(4) 0.074(15) Uiso 0.50 1 d P
C35 C 0.931(5) 0.526(4) 0.326(3) 0.067(14) Uiso 0.50 1 d P
O15 O 0.860(4) 0.345(3) 0.277(3) 0.085(12) Uiso 0.50 1 d P
C36 C 0.999(4) 0.705(4) 0.463(3) 0.053(11) Uiso 0.50 1 d P
C37 C 0.964(5) 0.608(5) 0.417(4) 0.076(16) Uiso 0.50 1 d P
C39 C 0.965(3) 0.911(3) 0.602(2) 0.031(7) Uiso 0.50 1 d P
C38 C 1.009(3) 0.854(3) 0.541(2) 0.037(8) Uiso 0.50 1 d P
C40 C 0.899(3) 0.438(2) 0.3416(18) 0.023(6) Uiso 0.50 1 d P

loop_
_atom_site_aniso_label
_atom_site_aniso_U_11
_atom_site_aniso_U_22
_atom_site_aniso_U_33
_atom_site_aniso_U_23
_atom_site_aniso_U_13
_atom_site_aniso_U_12
Th1 0.0298(3) 0.0116(3) 0.0267(3) 0.0073(2) 0.0046(2) 0.0063(2)
K2 0.024(2) 0.016(2) 0.024(2) 0.0059(17) 0.0060(18) 0.0016(17)
K1 0.034(3) 0.016(2) 0.019(2) 0.0046(16) 0.0050(19) 0.0080(18)
S2 0.031(2) 0.0058(15) 0.0257(18) 0.0039(13) 0.0001(16) 0.0052(14)
S1 0.037(2) 0.0118(16) 0.0281(19) 0.0051(14) 0.0087(17) 0.0051(15)
Si5 0.029(2) 0.017(2) 0.029(2) 0.0074(17) 0.0121(19) 0.0063(17)
Si4 0.025(2) 0.018(2) 0.028(2) 0.0062(17) 0.0059(18) 0.0072(17)
Si2 0.027(2) 0.017(2) 0.026(2) 0.0034(17) 0.0043(18) 0.0025(17)
Si3 0.033(2) 0.020(2) 0.027(2) 0.0081(17) 0.0107(19) 0.0082(18)
Si6 0.036(3) 0.0109(18) 0.024(2) 0.0055(16) 0.0046(19) 0.0040(17)
Si1 0.026(2) 0.022(2) 0.039(3) 0.0128(19) 0.014(2) 0.0083(18)
F1 0.059(7) 0.012(4) 0.046(6) 0.012(4) 0.020(5) 0.008(4)
F2 0.039(6) 0.024(5) 0.046(6) 0.011(4) 0.014(5) 0.012(4)
O1 0.031(4) 0.008(3) 0.023(4) 0.005(3) -0.003(3) 0.006(3)
O2 0.052(6) 0.010(4) 0.036(5) 0.012(3) 0.002(4) 0.006(4)
F6 0.037(6) 0.009(4) 0.073(8) 0.016(5) 0.011(5) 0.004(4)
O12 0.025(6) 0.019(5) 0.030(6) 0.008(4) 0.003(5) 0.006(4)
O9 0.040(7) 0.014(5) 0.040(7) 0.001(5) 0.006(6) 0.007(5)
F4 0.036(6) 0.040(6) 0.049(7) 0.023(5) -0.001(5) 0.000(5)
F3 0.054(7) 0.019(5) 0.027(5) 0.003(4) 0.000(5) 0.005(4)
F5 0.063(8) 0.026(5) 0.048(6) 0.012(5) 0.033(6) 0.008(5)
O5 0.052(6) 0.010(4) 0.036(5) 0.012(3) 0.002(4) 0.006(4)
O10 0.034(7) 0.016(5) 0.037(7) 0.006(5) 0.003(5) 0.004(5)
O11 0.029(6) 0.019(6) 0.040(7) 0.008(5) 0.007(5) 0.009(5)
O3 0.059(9) 0.017(6) 0.031(6) 0.005(5) 0.013(6) 0.020(6)
O7 0.055(8) 0.017(6) 0.035(7) 0.010(5) 0.016(6) 0.013(5)
O4 0.031(4) 0.008(3) 0.023(4) 0.005(3) -0.003(3) 0.006(3)
O8 0.050(8) 0.012(5) 0.042(7) -0.001(5) 0.016(6) 0.003(5)
O6 0.043(8) 0.030(7) 0.047(8) 0.016(6) 0.021(6) 0.008(6)
N3 0.040(8) 0.017(6) 0.020(6) -0.001(5) 0.011(6) 0.008(6)
N1 0.017(6) 0.017(6) 0.028(7) 0.004(5) 0.005(5) -0.002(5)
N2 0.022(7) 0.017(6) 0.022(6) 0.008(5) -0.005(5) 0.010(5)
C32 0.030(9) 0.023(8) 0.026(8) -0.001(6) 0.002(7) 0.005(7)
C29 0.039(10) 0.014(7) 0.047(10) 0.020(7) 0.020(8) 0.010(7)
C15 0.039(10) 0.023(8) 0.028(8) 0.011(6) 0.013(7) 0.005(7)
C31 0.056(12) 0.009(7) 0.031(9) 0.000(6) 0.005(8) 0.000(7)
C19 0.038(7) 0.010(5) 0.037(6) 0.013(4) 0.013(5) 0.003(4)
C22 0.054(12) 0.012(7) 0.028(8) 0.002(6) 0.008(8) 0.014(7)
C18 0.049(11) 0.028(9) 0.046(10) 0.021(8) 0.031(9) 0.017(8)
C30 0.034(9) 0.019(8) 0.031(9) 0.002(7) -0.003(7) 0.002(7)
C6 0.038(10) 0.009(7) 0.036(9) 0.007(6) 0.007(8) -0.002(6)
C12 0.025(9) 0.038(10) 0.044(10) 0.016(8) 0.012(8) 0.010(8)
C23 0.061(12) 0.008(7) 0.031(9) 0.003(6) 0.010(8) 0.015(7)
C3 0.025(9) 0.043(10) 0.034(9) 0.016(8) 0.002(7) 0.011(8)
C17 0.053(12) 0.013(7) 0.024(8) 0.001(6) -0.001(8) 0.006(7)
C7 0.034(9) 0.019(7) 0.026(8) 0.007(6) -0.001(7) 0.011(7)
C10 0.034(10) 0.030(9) 0.051(11) 0.014(8) 0.017(9) 0.010(8)
C9 0.057(12) 0.019(8) 0.026(8) -0.004(6) 0.010(8) 0.015(8)
C16 0.055(12) 0.019(8) 0.043(10) 0.008(7) 0.019(9) 0.008(8)
C2 0.043(10) 0.017(8) 0.042(10) 0.008(7) 0.022(8) 0.007(7)
C21 0.048(11) 0.014(8) 0.046(11) 0.010(7) 0.009(9) 0.002(7)
C25 0.040(12) 0.034(11) 0.068(15) -0.006(10) 0.011(11) 0.012(9)
C26 0.026(9) 0.024(8) 0.044(10) 0.005(7) -0.001(8) -0.001(7)
C11 0.038(10) 0.029(9) 0.046(11) 0.015(8) 0.007(9) 0.016(8)
C28 0.031(9) 0.029(9) 0.041(10) 0.005(8) 0.011(8) 0.002(7)
C5 0.030(10) 0.042(11) 0.045(11) 0.018(9) 0.012(8) -0.002(8)
C8 0.033(10) 0.049(11) 0.034(9) 0.016(8) 0.013(8) 0.005(8)
C14 0.054(13) 0.041(11) 0.050(12) 0.013(9) 0.033(10) 0.021(10)
C27 0.030(9) 0.030(9) 0.039(10) 0.007(7) 0.014(8) 0.008(7)
C4 0.035(10) 0.037(10) 0.036(10) 0.007(8) -0.001(8) 0.015(8)
C13 0.041(11) 0.048(12) 0.038(10) 0.015(9) 0.020(9) 0.008(9)
C20 0.038(7) 0.010(5) 0.037(6) 0.013(4) 0.013(5) 0.003(4)
C24 0.037(11) 0.044(12) 0.082(17) 0.006(11) 0.031(11) 0.022(10)
C1 0.040(11) 0.044(11) 0.075(15) 0.029(11) 0.035(11) 0.026(9)

loop_
_atom_type_symbol
_atom_type_description
_atom_type_scat_dispersion_real
_atom_type_scat_dispersion_imag
_atom_type_scat_source
C C 0.0033 0.0016 'International Tables Vol C Tables 4.2.6.8 and 6.1.1.4'
H H 0.0000 0.0000 'International Tables Vol C Tables 4.2.6.8 and 6.1.1.4'
N N 0.0061 0.0033 'International Tables Vol C Tables 4.2.6.8 and 6.1.1.4'
O O 0.0106 0.0060 'International Tables Vol C Tables 4.2.6.8 and 6.1.1.4'
F F 0.0171 0.0103 'International Tables Vol C Tables 4.2.6.8 and 6.1.1.4'
Si Si 0.0817 0.0704 'International Tables Vol C Tables 4.2.6.8 and 6.1.1.4'
S S 0.1246 0.1234 'International Tables Vol C Tables 4.2.6.8 and 6.1.1.4'
K K 0.2009 0.2494 'International Tables Vol C Tables 4.2.6.8 and 6.1.1.4'
Th Th -7.2400 8.8979 'International Tables Vol C Tables 4.2.6.8 and 6.1.1.4'

loop_
_geom_angle_atom_site_label_1
_geom_angle_atom_site_label_2
_geom_angle_atom_site_label_3
_geom_angle
_geom_angle_site_symmetry_1
_geom_angle_site_symmetry_3
N2 Th1 N3 125.2(5) . .
N2 Th1 N1 121.7(4) . .
N3 Th1 N1 113.0(5) . .
N2 Th1 O1 86.5(4) . .
N3 Th1 O1 86.7(4) . .
N1 Th1 O1 94.5(4) . .
N2 Th1 O4 85.8(4) . .
N3 Th1 O4 98.5(4) . .
N1 Th1 O4 88.7(4) . .
O1 Th1 O4 172.3(4) . .
N2 Th1 Si1 133.9(3) . .
N3 Th1 Si1 97.1(4) . .
N1 Th1 Si1 26.7(3) . .
O1 Th1 Si1 116.1(3) . .
O4 Th1 Si1 69.2(3) . .
O12 K2 O12 180.000(3) . 2_757
O12 K2 O11 119.9(3) . 2_757
O12 K2 O11 60.1(3) 2_757 2_757
O12 K2 O11 60.1(3) . .
O12 K2 O11 119.9(3) 2_757 .
O11 K2 O11 180.0(3) 2_757 .
O12 K2 O10 61.1(3) . 2_757
O12 K2 O10 118.9(3) 2_757 2_757
O11 K2 O10 59.9(4) 2_757 2_757
O11 K2 O10 120.1(4) . 2_757
O12 K2 O10 118.9(3) . .
O12 K2 O10 61.1(3) 2_757 .
O11 K2 O10 120.1(4) 2_757 .
O11 K2 O10 59.9(4) . .
O10 K2 O10 180.0(5) 2_757 .
O12 K2 O2 84.9(3) . 2_757
O12 K2 O2 95.1(3) 2_757 2_757
O11 K2 O2 110.8(3) 2_757 2_757
O11 K2 O2 69.2(3) . 2_757
O10 K2 O2 95.1(3) 2_757 2_757
O10 K2 O2 84.9(3) . 2_757
O12 K2 O2 95.1(3) . .
O12 K2 O2 84.9(3) 2_757 .
O11 K2 O2 69.2(3) 2_757 .
O11 K2 O2 110.8(3) . .
O10 K2 O2 84.9(3) 2_757 .
O10 K2 O2 95.1(3) . .
O2 K2 O2 179.999(2) 2_757 .
O7 K1 O7 179.999(2) 2_666 .
O7 K1 O8 119.9(4) 2_666 .
O7 K1 O8 60.1(4) . .
O7 K1 O8 60.1(4) 2_666 2_666
O7 K1 O8 119.9(4) . 2_666
O8 K1 O8 180.0(5) . 2_666
O7 K1 O5 80.8(3) 2_666 2_666
O7 K1 O5 99.2(3) . 2_666
O8 K1 O5 84.4(4) . 2_666
O8 K1 O5 95.6(4) 2_666 2_666
O7 K1 O5 99.2(3) 2_666 .
O7 K1 O5 80.8(3) . .
O8 K1 O5 95.6(4) . .
O8 K1 O5 84.4(4) 2_666 .
O5 K1 O5 180.0(8) 2_666 .
O7 K1 O9 119.8(4) 2_666 2_666
O7 K1 O9 60.2(4) . 2_666
O8 K1 O9 119.0(3) . 2_666
O8 K1 O9 61.0(3) 2_666 2_666
O5 K1 O9 93.6(4) 2_666 2_666
O5 K1 O9 86.4(4) . 2_666
O7 K1 O9 60.2(4) 2_666 .
O7 K1 O9 119.8(4) . .
O8 K1 O9 61.0(3) . .
O8 K1 O9 119.0(3) 2_666 .
O5 K1 O9 86.4(4) 2_666 .
O5 K1 O9 93.6(4) . .
O9 K1 O9 179.999(1) 2_666 .
O2 S2 O3 115.9(8) . .
O2 S2 O1 113.6(6) . .
O3 S2 O1 113.3(7) . .
O2 S2 C20 104.8(8) . .
O3 S2 C20 105.8(8) . .
O1 S2 C20 101.7(7) . .
O6 S1 O5 117.3(8) . .
O6 S1 O4 114.7(7) . .
O5 S1 O4 113.3(7) . .
O6 S1 C19 105.5(8) . .
O5 S1 C19 103.7(8) . .
O4 S1 C19 99.6(7) . .
N3 Si5 C13 111.0(8) . .
N3 Si5 C15 112.9(7) . .
C13 Si5 C15 108.1(9) . .
N3 Si5 C14 113.8(8) . .
C13 Si5 C14 104.9(10) . .
C15 Si5 C14 105.6(9) . .
N2 Si4 C11 114.2(8) . .
N2 Si4 C10 111.9(8) . .
C11 Si4 C10 105.9(9) . .
N2 Si4 C12 109.9(7) . .
C11 Si4 C12 107.4(8) . .
C10 Si4 C12 107.2(9) . .
N1 Si2 C4 111.7(8) . .
N1 Si2 C6 111.7(7) . .
C4 Si2 C6 105.3(8) . .
N1 Si2 C5 112.0(8) . .
C4 Si2 C5 107.5(9) . .
C6 Si2 C5 108.3(8) . .
N2 Si3 C8 112.6(8) . .
N2 Si3 C9 112.0(7) . .
C8 Si3 C9 106.0(9) . .
N2 Si3 C7 110.2(7) . .
C8 Si3 C7 105.4(8) . .
C9 Si3 C7 110.4(8) . .
N3 Si6 C17 112.0(7) . .
N3 Si6 C16 113.1(8) . .
C17 Si6 C16 107.5(8) . .
N3 Si6 C18 112.3(8) . .
C17 Si6 C18 106.4(9) . .
C16 Si6 C18 105.0(8) . .
N1 Si1 C1 114.9(8) . .
N1 Si1 C3 111.5(8) . .
C1 Si1 C3 107.3(9) . .
N1 Si1 C2 111.1(7) . .
C1 Si1 C2 102.2(9) . .
C3 Si1 C2 109.4(8) . .
N1 Si1 Th1 37.0(4) . .
C1 Si1 Th1 139.3(6) . .
C3 Si1 Th1 111.2(6) . .
C2 Si1 Th1 77.2(6) . .
S2 O1 Th1 155.4(7) . .
S2 O2 K2 153.9(8) . .
C27 O12 C28 111.3(13) . .
C27 O12 K2 116.4(9) . .
C28 O12 K2 112.1(10) . .
C26 O9 C25 112.3(14) . .
C26 O9 K1 113.8(11) . .
C25 O9 K1 111.2(11) . .
S1 O5 K1 152.4(7) . .
C32 O10 C31 111.2(12) . .
C32 O10 K2 110.7(9) . .
C31 O10 K2 114.3(10) . .
C29 O11 C30 115.0(13) . .
C29 O11 K2 118.1(10) . .
C30 O11 K2 117.1(10) . .
C21 O7 C22 111.6(13) . .
C21 O7 K1 116.6(10) . .
C22 O7 K1 118.6(10) . .
S1 O4 Th1 158.0(7) . .
C24 O8 C23 112.7(15) . .
C24 O8 K1 113.5(10) . .
C23 O8 K1 115.3(11) . .
Si5 N3 Si6 117.0(7) . .
Si5 N3 Th1 120.0(7) . .
Si6 N3 Th1 122.9(7) . .
Si2 N1 Si1 117.2(7) . .
Si2 N1 Th1 126.5(7) . .
Si1 N1 Th1 116.3(6) . .
Si4 N2 Si3 117.3(8) . .
Si4 N2 Th1 122.7(7) . .
Si3 N2 Th1 120.1(6) . .
O10 C32 C27 107.9(13) . 2_757
O10 C32 H32A 110.1 . .
C27 C32 H32A 110.1 2_757 .
O10 C32 H32B 110.1 . .
C27 C32 H32B 110.1 2_757 .
H32A C32 H32B 108.4 . .
O11 C29 C28 110.3(13) . .
O11 C29 H29A 109.6 . .
C28 C29 H29A 109.6 . .
O11 C29 H29B 109.6 . .
C28 C29 H29B 109.6 . .
H29A C29 H29B 108.1 . .
Si5 C15 H15A 109.5 . .
Si5 C15 H15B 109.5 . .
H15A C15 H15B 109.5 . .
Si5 C15 H15C 109.5 . .
H15A C15 H15C 109.5 . .
H15B C15 H15C 109.5 . .
O10 C31 C30 108.0(14) . .
O10 C31 H31A 110.1 . .
C30 C31 H31A 110.1 . .
O10 C31 H31B 110.1 . .
C30 C31 H31B 110.1 . .
H31A C31 H31B 108.4 . .
F2 C19 F1 107.7(13) . .
F2 C19 F3 108.6(14) . .
F1 C19 F3 107.2(13) . .
F2 C19 S1 112.9(11) . .
F1 C19 S1 109.7(12) . .
F3 C19 S1 110.6(11) . .
O7 C22 C23 110.3(13) . .
O7 C22 H22A 109.6 . .
C23 C22 H22A 109.6 . .
O7 C22 H22B 109.6 . .
C23 C22 H22B 109.6 . .
H22A C22 H22B 108.1 . .
Si6 C18 H18A 109.5 . .
Si6 C18 H18B 109.5 . .
H18A C18 H18B 109.5 . .
Si6 C18 H18C 109.5 . .
H18A C18 H18C 109.5 . .
H18B C18 H18C 109.5 . .
O11 C30 C31 108.2(13) . .
O11 C30 H30A 110.1 . .
C31 C30 H30A 110.1 . .
O11 C30 H30B 110.1 . .
C31 C30 H30B 110.1 . .
H30A C30 H30B 108.4 . .
Si2 C6 H6A 109.5 . .
Si2 C6 H6B 109.5 . .
H6A C6 H6B 109.5 . .
Si2 C6 H6C 109.5 . .
H6A C6 H6C 109.5 . .
H6B C6 H6C 109.5 . .
Si4 C12 H12A 109.5 . .
Si4 C12 H12B 109.5 . .
H12A C12 H12B 109.5 . .
Si4 C12 H12C 109.5 . .
H12A C12 H12C 109.5 . .
H12B C12 H12C 109.5 . .
O8 C23 C22 109.9(15) . .
O8 C23 H23A 109.7 . .
C22 C23 H23A 109.7 . .
O8 C23 H23B 109.7 . .
C22 C23 H23B 109.7 . .
H23A C23 H23B 108.2 . .
Si1 C3 H3A 109.5 . .
Si1 C3 H3B 109.5 . .
H3A C3 H3B 109.5 . .
Si1 C3 H3C 109.5 . .
H3A C3 H3C 109.5 . .
H3B C3 H3C 109.5 . .
Si6 C17 H17A 109.5 . .
Si6 C17 H17B 109.5 . .
H17A C17 H17B 109.5 . .
Si6 C17 H17C 109.5 . .
H17A C17 H17C 109.5 . .
H17B C17 H17C 109.5 . .
Si3 C7 H7A 109.5 . .
Si3 C7 H7B 109.5 . .
H7A C7 H7B 109.5 . .
Si3 C7 H7C 109.5 . .
H7A C7 H7C 109.5 . .
H7B C7 H7C 109.5 . .
Si4 C10 H10A 109.5 . .
Si4 C10 H10B 109.5 . .
H10A C10 H10B 109.5 . .
Si4 C10 H10C 109.5 . .
H10A C10 H10C 109.5 . .
H10B C10 H10C 109.5 . .
Si3 C9 H9A 109.5 . .
Si3 C9 H9B 109.5 . .
H9A C9 H9B 109.5 . .
Si3 C9 H9C 109.5 . .
H9A C9 H9C 109.5 . .
H9B C9 H9C 109.5 . .
Si6 C16 H16A 109.5 . .
Si6 C16 H16B 109.5 . .
H16A C16 H16B 109.5 . .
Si6 C16 H16C 109.5 . .
H16A C16 H16C 109.5 . .
H16B C16 H16C 109.5 . .
Si1 C2 H2A 109.5 . .
Si1 C2 H2B 109.5 . .
H2A C2 H2B 109.5 . .
Si1 C2 H2C 109.5 . .
H2A C2 H2C 109.5 . .
H2B C2 H2C 109.5 . .
O7 C21 C26 107.9(13) . 2_666
O7 C21 H21A 110.1 . .
C26 C21 H21A 110.1 2_666 .
O7 C21 H21B 110.1 . .
C26 C21 H21B 110.1 2_666 .
H21A C21 H21B 108.4 . .
O9 C25 C24 107.6(17) . .
O9 C25 H25A 110.2 . .
C24 C25 H25A 110.2 . .
O9 C25 H25B 110.2 . .
C24 C25 H25B 110.2 . .
H25A C25 H25B 108.5 . .
O9 C26 C21 109.8(14) . 2_666
O9 C26 H26A 109.7 . .
C21 C26 H26A 109.7 2_666 .
O9 C26 H26B 109.7 . .
C21 C26 H26B 109.7 2_666 .
H26A C26 H26B 108.2 . .
Si4 C11 H11A 109.5 . .
Si4 C11 H11B 109.5 . .
H11A C11 H11B 109.5 . .
Si4 C11 H11C 109.5 . .
H11A C11 H11C 109.5 . .
H11B C11 H11C 109.5 . .
C29 C28 O12 108.3(15) . .
C29 C28 H28A 110.0 . .
O12 C28 H28A 110.0 . .
C29 C28 H28B 110.0 . .
O12 C28 H28B 110.0 . .
H28A C28 H28B 108.4 . .
Si2 C5 H5A 109.5 . .
Si2 C5 H5B 109.5 . .
H5A C5 H5B 109.5 . .
Si2 C5 H5C 109.5 . .
H5A C5 H5C 109.5 . .
H5B C5 H5C 109.5 . .
Si3 C8 H8A 109.5 . .
Si3 C8 H8B 109.5 . .
H8A C8 H8B 109.5 . .
Si3 C8 H8C 109.5 . .
H8A C8 H8C 109.5 . .
H8B C8 H8C 109.5 . .
Si5 C14 H14A 109.5 . .
Si5 C14 H14B 109.5 . .
H14A C14 H14B 109.5 . .
Si5 C14 H14C 109.5 . .
H14A C14 H14C 109.5 . .
H14B C14 H14C 109.5 . .
O12 C27 C32 109.6(14) . 2_757
O12 C27 H27A 109.7 . .
C32 C27 H27A 109.7 2_757 .
O12 C27 H27B 109.7 . .
C32 C27 H27B 109.7 2_757 .
H27A C27 H27B 108.2 . .
Si2 C4 H4A 109.5 . .
Si2 C4 H4B 109.5 . .
H4A C4 H4B 109.5 . .
Si2 C4 H4C 109.5 . .
H4A C4 H4C 109.5 . .
H4B C4 H4C 109.5 . .
Si5 C13 H13A 109.5 . .
Si5 C13 H13B 109.5 . .
H13A C13 H13B 109.5 . .
Si5 C13 H13C 109.5 . .
H13A C13 H13C 109.5 . .
H13B C13 H13C 109.5 . .
F6 C20 F4 106.1(13) . .
F6 C20 F5 109.2(13) . .
F4 C20 F5 108.4(15) . .
F6 C20 S2 110.4(12) . .
F4 C20 S2 110.4(11) . .
F5 C20 S2 112.2(11) . .
O8 C24 C25 107.9(18) . .
O8 C24 H24A 110.1 . .
C25 C24 H24A 110.1 . .
O8 C24 H24B 110.1 . .
C25 C24 H24B 110.1 . .
H24A C24 H24B 108.4 . .
Si1 C1 H1A 109.5 . .
Si1 C1 H1B 109.5 . .
H1A C1 H1B 109.5 . .
Si1 C1 H1C 109.5 . .
H1A C1 H1C 109.5 . .
H1B C1 H1C 109.5 . .
C38 O14 C36 111(3) . .
O15 C33 C41 121(5) . .
C33 O15 C40 117(5) . .
C37 C36 O14 130(5) . .
O14 C38 C39 110(3) . .
C35 C40 O15 119(4) . .

loop_
_geom_bond_atom_site_label_1
_geom_bond_atom_site_label_2
_geom_bond_distance
_geom_bond_site_symmetry_2
Th1 N2 2.324(14) .
Th1 N3 2.335(12) .
Th1 N1 2.344(13) .
Th1 O1 2.434(10) .
Th1 O4 2.439(10) .
Th1 Si1 3.491(5) .
K2 O12 2.774(12) .
K2 O12 2.774(12) 2_757
K2 O11 2.771(12) 2_757
K2 O11 2.771(12) .
K2 O10 2.852(12) 2_757
K2 O10 2.852(12) .
K2 O2 2.931(13) 2_757
K2 O2 2.931(13) .
K1 O7 2.788(12) 2_666
K1 O7 2.789(12) .
K1 O8 2.803(13) .
K1 O8 2.803(13) 2_666
K1 O5 2.815(11) 2_666
K1 O5 2.815(11) .
K1 O9 2.824(13) 2_666
K1 O9 2.824(13) .
S2 O2 1.418(13) .
S2 O3 1.435(12) .
S2 O1 1.490(10) .
S2 C20 1.834(17) .
S1 O6 1.438(14) .
S1 O5 1.431(12) .
S1 O4 1.482(11) .
S1 C19 1.834(17) .
Si5 N3 1.727(15) .
Si5 C13 1.87(2) .
Si5 C15 1.867(17) .
Si5 C14 1.905(19) .
Si4 N2 1.731(13) .
Si4 C11 1.876(19) .
Si4 C10 1.878(19) .
Si4 C12 1.870(19) .
Si2 N1 1.740(13) .
Si2 C4 1.859(18) .
Si2 C6 1.893(18) .
Si2 C5 1.904(19) .
Si3 N2 1.762(13) .
Si3 C8 1.871(19) .
Si3 C9 1.900(16) .
Si3 C7 1.905(17) .
Si6 N3 1.779(15) .
Si6 C17 1.860(17) .
Si6 C16 1.892(18) .
Si6 C18 1.905(17) .
Si1 N1 1.750(14) .
Si1 C1 1.86(2) .
Si1 C3 1.874(18) .
Si1 C2 1.889(18) .
F1 C19 1.352(17) .
F2 C19 1.32(2) .
F6 C20 1.323(17) .
O12 C27 1.42(2) .
O12 C28 1.45(2) .
O9 C26 1.41(2) .
O9 C25 1.44(2) .
F4 C20 1.33(2) .
F3 C19 1.346(19) .
F5 C20 1.33(2) .
O10 C32 1.44(2) .
O10 C31 1.45(2) .
O11 C29 1.40(2) .
O11 C30 1.45(2) .
O7 C21 1.42(2) .
O7 C22 1.40(2) .
O8 C24 1.43(3) .
O8 C23 1.44(2) .
C32 C27 1.52(2) 2_757
C32 H32A 0.9900 .
C32 H32B 0.9900 .
C29 C28 1.47(2) .
C29 H29A 0.9900 .
C29 H29B 0.9900 .
C15 H15A 0.9800 .
C15 H15B 0.9800 .
C15 H15C 0.9800 .
C31 C30 1.49(3) .
C31 H31A 0.9900 .
C31 H31B 0.9900 .
C22 C23 1.51(3) .
C22 H22A 0.9900 .
C22 H22B 0.9900 .
C18 H18A 0.9800 .
C18 H18B 0.9800 .
C18 H18C 0.9800 .
C30 H30A 0.9900 .
C30 H30B 0.9900 .
C6 H6A 0.9800 .
C6 H6B 0.9800 .
C6 H6C 0.9800 .
C12 H12A 0.9800 .
C12 H12B 0.9800 .
C12 H12C 0.9800 .
C23 H23A 0.9900 .
C23 H23B 0.9900 .
C3 H3A 0.9800 .
C3 H3B 0.9800 .
C3 H3C 0.9800 .
C17 H17A 0.9800 .
C17 H17B 0.9800 .
C17 H17C 0.9800 .
C7 H7A 0.9800 .
C7 H7B 0.9800 .
C7 H7C 0.9800 .
C10 H10A 0.9800 .
C10 H10B 0.9800 .
C10 H10C 0.9800 .
C9 H9A 0.9800 .
C9 H9B 0.9800 .
C9 H9C 0.9800 .
C16 H16A 0.9800 .
C16 H16B 0.9800 .
C16 H16C 0.9800 .
C2 H2A 0.9800 .
C2 H2B 0.9800 .
C2 H2C 0.9800 .
C21 C26 1.52(3) 2_666
C21 H21A 0.9900 .
C21 H21B 0.9900 .
C25 C24 1.49(3) .
C25 H25A 0.9900 .
C25 H25B 0.9900 .
C26 C21 1.52(3) 2_666
C26 H26A 0.9900 .
C26 H26B 0.9900 .
C11 H11A 0.9800 .
C11 H11B 0.9800 .
C11 H11C 0.9800 .
C28 H28A 0.9900 .
C28 H28B 0.9900 .
C5 H5A 0.9800 .
C5 H5B 0.9800 .
C5 H5C 0.9800 .
C8 H8A 0.9800 .
C8 H8B 0.9800 .
C8 H8C 0.9800 .
C14 H14A 0.9800 .
C14 H14B 0.9800 .
C14 H14C 0.9800 .
C27 C32 1.52(2) 2_757
C27 H27A 0.9900 .
C27 H27B 0.9900 .
C4 H4A 0.9800 .
C4 H4B 0.9800 .
C4 H4C 0.9800 .
C13 H13A 0.9800 .
C13 H13B 0.9800 .
C13 H13C 0.9800 .
C24 H24A 0.9900 .
C24 H24B 0.9900 .
C1 H1A 0.9800 .
C1 H1B 0.9800 .
C1 H1C 0.9800 .
O14 C38 1.38(5) .
O14 C36 1.39(5) .
C41 C33 1.80(7) .
C33 O15 1.19(7) .
C35 C40 1.39(6) .
O15 C40 1.51(5) .
C36 C37 1.40(8) .
C39 C38 1.59(5) .
